data_2210952
loop_
_publ_author_name
'Xin-Hong Chang'

_publ_section_title
;
 (5<i>Z</i>)-5-Benzylideneimidazolidine-2,4-dione
;
_journal_coeditor_code CV2137
_journal_issue 11
_journal_name_full 'Acta Crystallographica Section E'
_journal_page_first o5184
_journal_page_last o5185
_journal_paper_doi 10.1107/S1600536806043182
_journal_volume 62
_journal_year 2006
_chemical_formula_iupac 'C10 H8 N2 O2'
_chemical_formula_moiety 'C10 H8 N2 O2'
_chemical_formula_sum 'C10 H8 N2 O2'
_chemical_formula_weight 188.18
_chemical_name_systematic
;
(5Z)-5-Benzylideneimidazolidine-2,4-dione
;
_space_group_IT_number 14
_symmetry_cell_setting monoclinic
_symmetry_space_group_name_Hall '-P 2yn'
_symmetry_space_group_name_H-M 'P 1 21/n 1'
_atom_sites_solution_hydrogens geom
_atom_sites_solution_primary direct
_atom_sites_solution_secondary difmap
_audit_creation_method SHELXL-97
_cell_angle_alpha 90.00
_cell_angle_beta 91.532(4)
_cell_angle_gamma 90.00
_cell_formula_units_Z 4
_cell_length_a 5.0249(13)
_cell_length_b 9.302(2)
_cell_length_c 19.136(5)
_cell_measurement_reflns_used 2085
_cell_measurement_temperature 298(2)
_cell_measurement_theta_max 24.77
_cell_measurement_theta_min 2.34
_cell_volume 894.1(4)
_computing_cell_refinement 'SAINT (Bruker, 1999)'
_computing_data_collection 'SMART (Bruker, 1998)'
_computing_data_reduction SAINT
_computing_molecular_graphics 'SHELXTL (Bruker, 1999)'
_computing_publication_material SHELXTL
_computing_structure_refinement 'SHELXL97 (Sheldrick, 1997)'
_computing_structure_solution 'SHELXS97 (Sheldrick, 1997)'
_diffrn_ambient_temperature 298(2)
_diffrn_measured_fraction_theta_full 1.000
_diffrn_measured_fraction_theta_max 1.000
_diffrn_measurement_device_type 'Bruker SMART CCD area-detector'
_diffrn_measurement_method '\f and \w'
_diffrn_radiation_monochromator graphite
_diffrn_radiation_source 'fine-focus sealed tube'
_diffrn_radiation_type MoK\a
_diffrn_radiation_wavelength 0.71073
_diffrn_reflns_av_R_equivalents 0.0207
_diffrn_reflns_av_sigmaI/netI 0.0231
_diffrn_reflns_limit_h_max 5
_diffrn_reflns_limit_h_min -4
_diffrn_reflns_limit_k_max 11
_diffrn_reflns_limit_k_min -11
_diffrn_reflns_limit_l_max 22
_diffrn_reflns_limit_l_min -19
_diffrn_reflns_number 4327
_diffrn_reflns_theta_full 25.01
_diffrn_reflns_theta_max 25.01
_diffrn_reflns_theta_min 2.13
_diffrn_standards_decay_% 0
_diffrn_standards_interval_count 0
_diffrn_standards_number 0
_exptl_absorpt_coefficient_mu 0.100
_exptl_absorpt_correction_T_max 0.9792
_exptl_absorpt_correction_T_min 0.9563
_exptl_absorpt_correction_type multi-scan
_exptl_absorpt_process_details '(SADABS; Sheldrick, 1996)'
_exptl_crystal_colour colourless
_exptl_crystal_density_diffrn 1.398
_exptl_crystal_density_method 'not measured'
_exptl_crystal_description block
_exptl_crystal_F_000 392
_exptl_crystal_size_max 0.45
_exptl_crystal_size_mid 0.31
_exptl_crystal_size_min 0.21
_refine_diff_density_max 0.186
_refine_diff_density_min -0.175
_refine_ls_extinction_method none
_refine_ls_goodness_of_fit_ref 1.029
_refine_ls_hydrogen_treatment constr
_refine_ls_matrix_type full
_refine_ls_number_parameters 127
_refine_ls_number_reflns 1568
_refine_ls_number_restraints 0
_refine_ls_restrained_S_all 1.029
_refine_ls_R_factor_all 0.0466
_refine_ls_R_factor_gt 0.0391
_refine_ls_shift/su_max 0.000
_refine_ls_shift/su_mean 0.000
_refine_ls_structure_factor_coef Fsqd
_refine_ls_weighting_details 'calc w=1/[\s^2^(Fo^2^)+(0.0515P)^2^+0.1619P] where P=(Fo^2^+2Fc^2^)/3'
_refine_ls_weighting_scheme calc
_refine_ls_wR_factor_gt 0.0949
_refine_ls_wR_factor_ref 0.1000
_reflns_number_gt 1319
_reflns_number_total 1568
_reflns_threshold_expression I>2\s(I)
_cod_data_source_file cv2137.cif
_cod_data_source_block I
_cod_original_sg_symbol_H-M 'P 21/n'
_cod_database_code 2210952
_cod_database_fobs_code 2210952

loop_
_symmetry_equiv_pos_as_xyz
'x, y, z'
'-x+1/2, y+1/2, -z+1/2'
'-x, -y, -z'
'x-1/2, -y-1/2, z-1/2'

loop_
_atom_site_type_symbol
_atom_site_label
_atom_site_fract_x
_atom_site_fract_y
_atom_site_fract_z
_atom_site_U_iso_or_equiv
_atom_site_adp_type
_atom_site_calc_flag
_atom_site_refinement_flags
_atom_site_occupancy
O O1 0.7623(2) 0.02530(11) 0.06737(6) 0.0497(3) Uani d . 1
O O2 0.7291(3) -0.39699(13) -0.05373(7) 0.0634(4) Uani d . 1
N N1 0.4871(3) -0.31164(13) 0.03821(6) 0.0423(4) Uani d . 1
H H1A 0.3803 -0.3828 0.0434 0.051 Uiso calc R 1
N N2 0.7958(3) -0.17218(13) -0.00463(7) 0.0429(4) Uani d . 1
H H2A 0.9197 -0.1418 -0.0310 0.051 Uiso calc R 1
C C1 0.1289(4) -0.20340(18) 0.24640(9) 0.0507(5) Uani d . 1
H H1B 0.2249 -0.1280 0.2667 0.061 Uiso calc R 1
C C2 -0.0506(4) -0.2778(2) 0.28566(9) 0.0563(5) Uani d . 1
H H2B -0.0714 -0.2542 0.3324 0.068 Uiso calc R 1
C C3 -0.1987(4) -0.38652(19) 0.25609(10) 0.0539(5) Uani d . 1
H H3A -0.3237 -0.4349 0.2823 0.065 Uiso calc R 1
C C4 -0.1617(3) -0.42371(19) 0.18757(10) 0.0510(4) Uani d . 1
H H4A -0.2610 -0.4981 0.1675 0.061 Uiso calc R 1
C C5 0.0218(3) -0.35135(17) 0.14834(8) 0.0432(4) Uani d . 1
H H5A 0.0467 -0.3784 0.1022 0.052 Uiso calc R 1
C C6 0.1694(3) -0.23900(16) 0.17685(8) 0.0386(4) Uani d . 1
C C7 0.3615(3) -0.15593(16) 0.13767(8) 0.0409(4) Uani d . 1
H H7A 0.4009 -0.0656 0.1561 0.049 Uiso calc R 1
C C8 0.4896(3) -0.18890(15) 0.07973(8) 0.0373(4) Uani d . 1
C C9 0.6945(3) -0.09519(16) 0.04918(8) 0.0385(4) Uani d . 1
C C10 0.6748(3) -0.30505(16) -0.01158(8) 0.0433(4) Uani d . 1

loop_
_atom_site_aniso_label
_atom_site_aniso_U_11
_atom_site_aniso_U_22
_atom_site_aniso_U_33
_atom_site_aniso_U_12
_atom_site_aniso_U_13
_atom_site_aniso_U_23
O1 0.0541(7) 0.0364(6) 0.0594(7) -0.0117(5) 0.0169(6) -0.0052(5)
O2 0.0844(10) 0.0435(7) 0.0640(8) -0.0165(6) 0.0317(7) -0.0129(6)
N1 0.0449(8) 0.0359(7) 0.0468(8) -0.0120(6) 0.0110(6) -0.0008(6)
N2 0.0451(8) 0.0366(7) 0.0475(8) -0.0080(6) 0.0149(6) 0.0009(6)
C1 0.0554(11) 0.0444(9) 0.0529(10) 0.0005(8) 0.0128(8) -0.0055(8)
C2 0.0645(12) 0.0555(11) 0.0499(10) 0.0077(9) 0.0198(9) 0.0050(9)
C3 0.0484(11) 0.0520(10) 0.0623(11) 0.0031(9) 0.0167(8) 0.0185(9)
C4 0.0434(10) 0.0465(9) 0.0633(11) -0.0058(8) 0.0030(8) 0.0097(8)
C5 0.0395(9) 0.0444(9) 0.0458(9) -0.0006(7) 0.0045(7) 0.0044(7)
C6 0.0343(8) 0.0343(8) 0.0477(9) 0.0047(7) 0.0072(7) 0.0030(7)
C7 0.0387(9) 0.0344(8) 0.0498(9) -0.0015(7) 0.0062(7) -0.0014(7)
C8 0.0358(8) 0.0324(7) 0.0438(9) -0.0028(6) 0.0030(7) 0.0019(6)
C9 0.0373(9) 0.0342(8) 0.0442(9) -0.0016(7) 0.0055(7) 0.0030(7)
C10 0.0494(10) 0.0360(8) 0.0449(9) -0.0068(7) 0.0100(7) 0.0010(7)

loop_
_atom_type_symbol
_atom_type_description
_atom_type_scat_dispersion_real
_atom_type_scat_dispersion_imag
_atom_type_scat_source
C C 0.0033 0.0016 'International Tables Vol C Tables 4.2.6.8 and 6.1.1.4'
H H 0.0000 0.0000 'International Tables Vol C Tables 4.2.6.8 and 6.1.1.4'
N N 0.0061 0.0033 'International Tables Vol C Tables 4.2.6.8 and 6.1.1.4'
O O 0.0106 0.0060 'International Tables Vol C Tables 4.2.6.8 and 6.1.1.4'

loop_
_geom_angle_atom_site_label_1
_geom_angle_atom_site_label_2
_geom_angle_atom_site_label_3
_geom_angle
C10 N1 C8 111.57(12)
C10 N1 H1A 124.2
C8 N1 H1A 124.2
C9 N2 C10 111.73(12)
C9 N2 H2A 124.1
C10 N2 H2A 124.1
C2 C1 C6 121.14(17)
C2 C1 H1B 119.4
C6 C1 H1B 119.4
C3 C2 C1 120.19(17)
C3 C2 H2B 119.9
C1 C2 H2B 119.9
C2 C3 C4 119.66(16)
C2 C3 H3A 120.2
C4 C3 H3A 120.2
C3 C4 C5 120.39(17)
C3 C4 H4A 119.8
C5 C4 H4A 119.8
C4 C5 C6 120.82(15)
C4 C5 H5A 119.6
C6 C5 H5A 119.6
C5 C6 C1 117.77(14)
C5 C6 C7 123.49(14)
C1 C6 C7 118.75(15)
C8 C7 C6 130.28(14)
C8 C7 H7A 114.9
C6 C7 H7A 114.9
C7 C8 N1 131.84(14)
C7 C8 C9 123.32(14)
N1 C8 C9 104.67(12)
O1 C9 N2 126.24(13)
O1 C9 C8 128.32(14)
N2 C9 C8 105.45(13)
O2 C10 N1 127.39(15)
O2 C10 N2 126.10(14)
N1 C10 N2 106.51(13)

loop_
_geom_bond_atom_site_label_1
_geom_bond_atom_site_label_2
_geom_bond_distance
O1 C9 1.2195(19)
O2 C10 1.2116(19)
N1 C10 1.360(2)
N1 C8 1.3909(19)
N1 H1A 0.8600
N2 C9 1.3638(19)
N2 C10 1.382(2)
N2 H2A 0.8600
C1 C2 1.376(2)
C1 C6 1.392(2)
C1 H1B 0.9300
C2 C3 1.369(3)
C2 H2B 0.9300
C3 C4 1.373(3)
C3 H3A 0.9300
C4 C5 1.380(2)
C4 H4A 0.9300
C5 C6 1.385(2)
C5 H5A 0.9300
C6 C7 1.460(2)
C7 C8 1.333(2)
C7 H7A 0.9300
C8 C9 1.481(2)

loop_
_geom_hbond_atom_site_label_D
_geom_hbond_atom_site_label_H
_geom_hbond_atom_site_label_A
_geom_hbond_site_symmetry_A
_geom_hbond_distance_DH
_geom_hbond_distance_HA
_geom_hbond_distance_DA
_geom_hbond_angle_DHA
N1 H1A O2 3_645 0.86 2.13 2.9379(18) 156
N2 H2A O1 3_755 0.86 2.07 2.8953(17) 162

loop_
_geom_torsion_atom_site_label_1
_geom_torsion_atom_site_label_2
_geom_torsion_atom_site_label_3
_geom_torsion_atom_site_label_4
_geom_torsion
C6 C1 C2 C3 -1.8(3)
C1 C2 C3 C4 1.9(3)
C2 C3 C4 C5 -0.6(3)
C3 C4 C5 C6 -0.8(3)
C4 C5 C6 C1 0.9(2)
C4 C5 C6 C7 -178.42(15)
C2 C1 C6 C5 0.3(3)
C2 C1 C6 C7 179.73(16)
C5 C6 C7 C8 -21.3(3)
C1 C6 C7 C8 159.30(17)
C6 C7 C8 N1 -1.0(3)
C6 C7 C8 C9 -175.56(15)
C10 N1 C8 C7 -172.50(18)
C10 N1 C8 C9 2.79(17)
C10 N2 C9 O1 -179.82(16)
C10 N2 C9 C8 0.34(18)
C7 C8 C9 O1 -5.9(3)
N1 C8 C9 O1 178.32(16)
C7 C8 C9 N2 173.96(15)
N1 C8 C9 N2 -1.84(16)
C8 N1 C10 O2 176.86(17)
C8 N1 C10 N2 -2.63(18)
C9 N2 C10 O2 -178.15(17)
C9 N2 C10 N1 1.35(19)

loop_
_cod_related_entry_id
_cod_related_entry_database
_cod_related_entry_code
1 ChemSpider 4645552
